data_1530231
loop_
_publ_author_name
'Kuskov, V.I.'
'Treushnikov, E.N.'
'Belov, N.V.'

_publ_section_title
;
 Experimental investigation of electron density distribution in
 tetrakis-carbamide scandium(III) trinitrate from X-Ray diffraction data
;
_journal_name_full Kristallografiya
_journal_page_first 1196
_journal_page_last 1205
_journal_volume 23
_journal_year 1978
_chemical_formula_sum 'C4 H16 N11 O13 Sc'
_chemical_name_systematic '(Sc (C O (N H2)2)4) (N O3)3'
_space_group_IT_number 2
_symmetry_space_group_name_Hall '-P 1'
_symmetry_space_group_name_H-M 'P -1'
_cell_angle_alpha 93.57
_cell_angle_beta 96.21
_cell_angle_gamma 111.43
_cell_formula_units_Z 2
_cell_length_a 11.722
_cell_length_b 11.146
_cell_length_c 7.484
_cell_volume 899.377
_citation_journal_id_ASTM KRISAJ
_cod_data_source_file Kuskov_KRISAJ_1978_408.cif
_cod_data_source_block C4H16N11O13Sc1
_cod_original_cell_volume 899.3772
_cod_original_formula_sum 'C4 H16 N11 O13 Sc1'
_cod_database_code 1530231

loop_
_symmetry_equiv_pos_as_xyz
x,y,z
-x,-y,-z

loop_
_atom_site_label
_atom_site_type_symbol
_atom_site_fract_x
_atom_site_fract_y
_atom_site_fract_z
_atom_site_occupancy
_atom_site_U_iso_or_equiv
O10 O-2 0.8624 -0.0147 0.5859 1 0.0
C2 C+4 0.2402 0.3267 0.5912 1 0.0
O8 O-2 0.3143 0.0265 0.5453 1 0.0
H9 H+1 0.777 0.321 0.507 1 0.0
Sc1 Sc+3 0.316 0.15255 0.30786 1 0.0
C3 C+4 0.6021 0.276 0.4815 1 0.0
H6 H+1 0.374 0.459 0.781 1 0.0
H1 H+1 0.001 0.236 0.865 1 0.0
O2 O-2 0.3164 0.2847 0.5269 1 0.0
H8 H+1 0.097 0.23 0.402 1 0.0
H2 H+1 0.062 0.307 0.051 1 0.0
H13 H+1 0.502 0.122 0.833 1 0.0
H7 H+1 0.064 0.311 0.571 1 0.0
O9 O-2 0.8554 0.1078 0.3708 1 0.0
N1 N+5 0.0365 0.2397 -0.017 1 0.0
N7 N-3 0.5434 0.0701 0.7968 1 0.0
N9 N-3 0.4542 0.3118 0.0775 1 0.0
C4 C+4 0.6595 0.1021 0.8696 1 0.0
N5 N-3 0.711 0.2753 0.4457 1 0.0
H14 H+1 0.504 -0.01 0.733 1 0.0
C1 C+4 0.1058 0.1681 0.0086 1 0.0
H16 H+1 0.786 0.234 0.025 1 0.0
O5 O-2 0.3988 0.1896 0.0409 1 0.0
H5 H+1 0.241 0.455 0.754 1 0.0
H12 H+1 0.541 0.387 0.633 1 0.0
O7 O-2 0.533 0.3748 0.9886 1 0.0
N2 N+5 0.1051 0.0829 0.8731 1 0.0
H11 H+1 0.67 0.429 0.652 1 0.0
O4 O-2 0.7206 0.0329 0.8361 1 0.0
N11 N-3 0.9745 0.4854 0.7525 1 0.0
O13 O-2 0.9489 0.3724 0.677 1 0.0
H10 H+1 0.712 0.202 0.374 1 0.0
O6 O-2 0.4267 0.363 0.2138 1 0.0
N6 N-3 0.6014 0.3673 0.6055 1 0.0
H4 H+1 0.05 0.056 0.794 1 0.0
N8 N-3 0.7146 0.2116 0.9862 1 0.0
H15 H+1 0.666 0.263 -0.008 1 0.0
N10 N-3 0.8026 0.0254 0.4673 1 0.0
O3 O-2 0.5032 0.1903 0.3962 1 0.0
O1 O-2 0.1694 0.1813 0.1602 1 0.0
O12 O-2 0.9181 0.4491 0.1755 1 0.0
H3 H+1 0.152 0.026 0.905 1 0.0
N3 N+5 0.2807 0.4162 0.7353 1 0.0
N4 N-3 0.121 0.2795 0.5243 1 0.0
O11 O-2 0.1101 0.4745 0.2427 1 0.0
